data_7121594
loop_
_publ_author_name
'Wu, Wanqing'
'Li, Meng'
'Zheng, Jia'
'Hu, Weigao'
'Li, Chunsheng'
'Jiang, Huanfeng'

_publ_section_title
;
 Tandem cyclization of o-alkynylanilines with isocyanides triggered by
 intramolecular nucleopalladation: access to heterocyclic fused
 2-aminoquinolines.
;
_journal_issue 50
_journal_name_full 'Chemical communications (Cambridge, England)'
_journal_page_first 6855
_journal_page_last 6858
_journal_paper_doi 10.1039/c8cc02028k
_journal_volume 54
_journal_year 2018
_chemical_formula_moiety 'C15 H18 N2 O'
_chemical_formula_sum 'C15 H18 N2 O'
_chemical_formula_weight 242.31
_space_group_crystal_system monoclinic
_space_group_IT_number 12
_space_group_name_Hall '-C 2y'
_space_group_name_H-M_alt 'C 1 2/m 1'
_symmetry_space_group_name_Hall '-C 2y'
_symmetry_space_group_name_H-M 'C 1 2/m 1'
_atom_sites_solution_hydrogens mixed
_atom_sites_solution_primary dual
_audit_creation_date 2017-05-28
_audit_creation_method
;
Olex2 1.2
(compiled 2017.03.28 svn.r3405 for OlexSys, GUI svn.r5337)
;
_audit_update_record
;
2017-10-04 deposited with the CCDC.
2018-04-30 downloaded from the CCDC.
;
_cell_angle_alpha 90
_cell_angle_beta 92.475(7)
_cell_angle_gamma 90
_cell_formula_units_Z 4
_cell_length_a 20.1725(15)
_cell_length_b 7.0286(5)
_cell_length_c 8.7880(7)
_cell_measurement_reflns_used 2190
_cell_measurement_temperature 100.00(10)
_cell_measurement_theta_max 28.9170
_cell_measurement_theta_min 4.1840
_cell_volume 1244.84(16)
_computing_cell_refinement 'CrysAlisPro 1.171.38.43f (Rigaku OD, 2015)'
_computing_data_collection 'CrysAlisPro 1.171.38.43f (Rigaku OD, 2015)'
_computing_data_reduction 'CrysAlisPro 1.171.38.43f (Rigaku OD, 2015)'
_computing_molecular_graphics 'Olex2 (Dolomanov et al., 2009)'
_computing_publication_material 'Olex2 (Dolomanov et al., 2009)'
_computing_structure_refinement 'ShelXL (Sheldrick, 2015)'
_computing_structure_solution 'ShelXT (Sheldrick, 2015)'
_diffrn_ambient_environment N~2~
_diffrn_ambient_temperature 100.00(10)
_diffrn_detector 'CCD plate'
_diffrn_detector_area_resol_mean 5.2684
_diffrn_detector_type AtlasS2
_diffrn_measured_fraction_theta_full 0.995
_diffrn_measured_fraction_theta_max 0.995
_diffrn_measurement_details
;
List of Runs (angles in degrees, time in seconds):

  # Type    Start    End  Width  t~exp~   \w     \q     \k     \f   Frames
#--------------------------------------------------------------------------
  1  \w    -77.00  12.00   1.00    2.78    --  -11.66 -57.00 150.00   89
  2  \w    -38.00  61.00   1.00    2.78    --  -11.66  57.00 -60.00   99
  3  \w    -15.00  35.00   1.00    2.78    --   11.90  77.00  60.00   50
;
_diffrn_measurement_device 'four-circle diffractometer'
_diffrn_measurement_device_type 'SuperNova, Dual, Cu at zero, AtlasS2'
_diffrn_measurement_method '\w scans'
_diffrn_orient_matrix_type 'CrysAlisPro convention (1999,Acta A55,543-557)'
_diffrn_orient_matrix_UB_11 0.0317983000
_diffrn_orient_matrix_UB_12 0.0085156000
_diffrn_orient_matrix_UB_13 -0.0307457000
_diffrn_orient_matrix_UB_21 -0.0145329000
_diffrn_orient_matrix_UB_22 -0.0084906000
_diffrn_orient_matrix_UB_23 -0.0746204000
_diffrn_orient_matrix_UB_31 -0.0039387000
_diffrn_orient_matrix_UB_32 0.1002221000
_diffrn_orient_matrix_UB_33 -0.0037101000
_diffrn_radiation_monochromator mirror
_diffrn_radiation_probe x-ray
_diffrn_radiation_type MoK\a
_diffrn_radiation_wavelength 0.71073
_diffrn_reflns_av_R_equivalents 0.0148
_diffrn_reflns_av_unetI/netI 0.0173
_diffrn_reflns_Laue_measured_fraction_full 0.995
_diffrn_reflns_Laue_measured_fraction_max 0.995
_diffrn_reflns_limit_h_max 24
_diffrn_reflns_limit_h_min -22
_diffrn_reflns_limit_k_max 8
_diffrn_reflns_limit_k_min -8
_diffrn_reflns_limit_l_max 10
_diffrn_reflns_limit_l_min -10
_diffrn_reflns_number 3388
_diffrn_reflns_point_group_measured_fraction_full 0.995
_diffrn_reflns_point_group_measured_fraction_max 0.995
_diffrn_reflns_theta_full 25.242
_diffrn_reflns_theta_max 25.478
_diffrn_reflns_theta_min 3.822
_diffrn_source 'micro-focus sealed X-ray tube'
_diffrn_source_type 'SuperNova (Mo) X-ray Source'
_exptl_absorpt_coefficient_mu 0.082
_exptl_absorpt_correction_T_max 1.00000
_exptl_absorpt_correction_T_min 0.78473
_exptl_absorpt_correction_type multi-scan
_exptl_absorpt_process_details
;
CrysAlisPro 1.171.38.43f (Rigaku Oxford Diffraction, 2015)
Empirical absorption correction using spherical harmonics,
 implemented in SCALE3 ABSPACK scaling algorithm.
;
_exptl_crystal_colour colorless
_exptl_crystal_density_diffrn 1.293
_exptl_crystal_description block
_exptl_crystal_F_000 520
_exptl_crystal_size_max 0.16
_exptl_crystal_size_mid 0.14
_exptl_crystal_size_min 0.12
_refine_diff_density_max 0.160
_refine_diff_density_min -0.327
_refine_diff_density_rms 0.085
_refine_ls_extinction_method none
_refine_ls_goodness_of_fit_ref 1.085
_refine_ls_hydrogen_treatment mixed
_refine_ls_matrix_type full
_refine_ls_number_parameters 117
_refine_ls_number_reflns 1253
_refine_ls_number_restraints 0
_refine_ls_restrained_S_all 1.085
_refine_ls_R_factor_all 0.0453
_refine_ls_R_factor_gt 0.0428
_refine_ls_shift/su_max 0.002
_refine_ls_shift/su_mean 0.000
_refine_ls_structure_factor_coef Fsqd
_refine_ls_weighting_details 'w=1/[\s^2^(Fo^2^)+(0.0580P)^2^+0.7220P] where P=(Fo^2^+2Fc^2^)/3'
_refine_ls_weighting_scheme calc
_refine_ls_wR_factor_gt 0.1069
_refine_ls_wR_factor_ref 0.1088
_reflns_Friedel_coverage 0.000
_reflns_number_gt 1155
_reflns_number_total 1253
_reflns_threshold_expression 'I > 2\s(I)'
_cod_data_source_file c8cc02028k2.cif
_cod_data_source_block exp_599
_cod_depositor_comments 'Adding full bibliography for 7121594.cif.'
_cod_database_code 7121594
_shelx_shelxl_version_number 2014/7
_shelx_space_group_comment
;
The symmetry employed for this shelxl refinement is uniquely defined
by the following loop, which should always be used as a source of
symmetry information in preference to the above space-group names.
They are only intended as comments.
;
_shelx_estimated_absorpt_t_max 0.990
_shelx_estimated_absorpt_t_min 0.987
_reflns_odcompleteness_completeness 99.56
_reflns_odcompleteness_iscentric 1
_reflns_odcompleteness_theta 26.32
_olex2_refinement_description
;
1. Fixed Uiso
 At 1.2 times of:
  All C(H) groups, All C(H,H) groups
 At 1.5 times of:
  All C(H,H,H) groups
2. Others
 Fixed Sof: H9a(0.5) H9b(0.5) H8a(0.5) H8b(0.5)
3.a Secondary CH2 refined with riding coordinates:
 C9(H9a,H9b), C8(H8a,H8b)
3.b Aromatic/amide H refined with riding coordinates:
 C4(H4), C1(H1), C3(H3), C2(H2a)
3.c Idealised Me refined as rotating group:
 C15(H15a,H15b,H15c)
;
_olex2_submission_special_instructions 'No special instructions were received'
_oxdiff_exptl_absorpt_empirical_details
;
Empirical correction (ABSPACK) includes:
- Absorption correction using spherical harmonics
- Frame scaling
;
_oxdiff_exptl_absorpt_empirical_full_max 1.503
_oxdiff_exptl_absorpt_empirical_full_min 0.620

loop_
_space_group_symop_operation_xyz
'x, y, z'
'-x, y, -z'
'x+1/2, y+1/2, z'
'-x+1/2, y+1/2, -z'
'-x, -y, -z'
'x, -y, z'
'-x+1/2, -y+1/2, -z'
'x+1/2, -y+1/2, z'

loop_
_atom_site_label
_atom_site_type_symbol
_atom_site_fract_x
_atom_site_fract_y
_atom_site_fract_z
_atom_site_U_iso_or_equiv
_atom_site_adp_type
_atom_site_occupancy
_atom_site_site_symmetry_order
_atom_site_calc_flag
_atom_site_refinement_flags_posn
_atom_site_refinement_flags_adp
_atom_site_refinement_flags_occupancy
O1 O 0.20993(3) 0.5000 0.71541(6) 0.02121(15) Uani 1 2 d S T P
N1 N 0.27084(3) 0.5000 0.27202(8) 0.01864(17) Uani 1 2 d S T P
N2 N 0.37988(3) 0.5000 0.37259(8) 0.02060(18) Uani 1 2 d S T P
C7 C 0.22580(4) 0.5000 0.56746(9) 0.01655(19) Uani 1 2 d S T P
C5 C 0.20428(4) 0.5000 0.29793(10) 0.01732(19) Uani 1 2 d S T P
C11 C 0.31311(4) 0.5000 0.39197(9) 0.01669(19) Uani 1 2 d S T P
C10 C 0.29169(4) 0.5000 0.54395(9) 0.01668(19) Uani 1 2 d S T P
C6 C 0.17784(4) 0.5000 0.44551(9) 0.01732(19) Uani 1 2 d S T P
C4 C 0.15860(4) 0.5000 0.17130(10) 0.0201(2) Uani 1 2 d S T P
H4 H 0.1743 0.5000 0.0733 0.024 Uiso 1 2 calc RS T P
C12 C 0.41467(4) 0.5000 0.22837(9) 0.0194(2) Uani 1 2 d S T P
C1 C 0.10872(4) 0.5000 0.46236(10) 0.0214(2) Uani 1 2 d S T P
H1 H 0.0920 0.5000 0.5593 0.026 Uiso 1 2 calc RS T P
C9 C 0.32928(4) 0.5000 0.69517(9) 0.0186(2) Uani 1 2 d S T P
H9A H 0.3568 0.6126 0.7079 0.022 Uiso 0.5 1 calc R . .
H9B H 0.3568 0.3874 0.7079 0.022 Uiso 0.5 1 calc R . .
C3 C 0.09134(4) 0.5000 0.19069(10) 0.0227(2) Uani 1 2 d S T P
H3 H 0.0622 0.5000 0.1057 0.027 Uiso 1 2 calc RS T P
C15 C 0.39760(3) 0.32170(9) 0.13587(7) 0.02581(16) Uani 1 1 d . . .
H15A H 0.4101 0.2110 0.1943 0.039 Uiso 1 1 calc GR . .
H15B H 0.4212 0.3232 0.0434 0.039 Uiso 1 1 calc GR . .
H15C H 0.3507 0.3187 0.1118 0.039 Uiso 1 1 calc GR . .
C2 C 0.06600(4) 0.5000 0.33714(11) 0.0234(2) Uani 1 2 d S T P
H2A H 0.0204 0.5000 0.3489 0.028 Uiso 1 2 calc RS T P
C8 C 0.27200(4) 0.5000 0.80624(10) 0.0220(2) Uani 1 2 d S T P
H8A H 0.2747 0.3880 0.8707 0.026 Uiso 0.5 1 calc R . .
H8B H 0.2747 0.6120 0.8707 0.026 Uiso 0.5 1 calc R . .
C13 C 0.48847(4) 0.5000 0.27394(10) 0.0256(2) Uani 1 2 d S T P
H2 H 0.4044(5) 0.5000 0.4530(12) 0.033(3) Uiso 1 2 d S T P
H13A H 0.5011(3) 0.3840(11) 0.3377(8) 0.0314(19) Uiso 1 1 d . . .
H13B H 0.5133(5) 0.5000 0.1830(11) 0.028(3) Uiso 1 2 d S T P

loop_
_atom_site_aniso_label
_atom_site_aniso_U_11
_atom_site_aniso_U_22
_atom_site_aniso_U_33
_atom_site_aniso_U_23
_atom_site_aniso_U_13
_atom_site_aniso_U_12
O1 0.0187(3) 0.0292(3) 0.0159(3) 0.000 0.0031(2) 0.000
N1 0.0173(3) 0.0208(3) 0.0178(3) 0.000 0.0010(3) 0.000
N2 0.0155(3) 0.0310(4) 0.0152(3) 0.000 0.0004(3) 0.000
C7 0.0202(4) 0.0125(3) 0.0171(4) 0.000 0.0031(3) 0.000
C5 0.0180(4) 0.0124(3) 0.0215(4) 0.000 0.0000(3) 0.000
C11 0.0169(3) 0.0141(3) 0.0191(4) 0.000 0.0014(3) 0.000
C10 0.0184(4) 0.0135(3) 0.0181(4) 0.000 0.0004(3) 0.000
C6 0.0179(4) 0.0127(3) 0.0214(4) 0.000 0.0013(3) 0.000
C4 0.0231(4) 0.0191(4) 0.0179(4) 0.000 -0.0008(3) 0.000
C12 0.0170(4) 0.0228(4) 0.0187(4) 0.000 0.0044(3) 0.000
C1 0.0192(4) 0.0207(4) 0.0246(4) 0.000 0.0047(3) 0.000
C9 0.0195(4) 0.0182(4) 0.0181(4) 0.000 0.0007(3) 0.000
C3 0.0225(4) 0.0190(4) 0.0261(4) 0.000 -0.0072(4) 0.000
C15 0.0274(3) 0.0269(3) 0.0235(3) -0.0032(3) 0.0051(2) -0.0016(3)
C2 0.0147(4) 0.0216(4) 0.0337(5) 0.000 -0.0003(3) 0.000
C8 0.0210(4) 0.0288(4) 0.0160(4) 0.000 -0.0013(3) 0.000
C13 0.0181(4) 0.0332(4) 0.0257(4) 0.000 0.0045(3) 0.000

loop_
_atom_type_symbol
_atom_type_description
_atom_type_scat_dispersion_real
_atom_type_scat_dispersion_imag
_atom_type_scat_source
C C 0.0033 0.0016 'International Tables Vol C Tables 4.2.6.8 and 6.1.1.4'
H H 0.0000 0.0000 'International Tables Vol C Tables 4.2.6.8 and 6.1.1.4'
N N 0.0061 0.0033 'International Tables Vol C Tables 4.2.6.8 and 6.1.1.4'
O O 0.0106 0.0060 'International Tables Vol C Tables 4.2.6.8 and 6.1.1.4'

loop_
_geom_angle_atom_site_label_1
_geom_angle_atom_site_label_2
_geom_angle_atom_site_label_3
_geom_angle
_geom_angle_site_symmetry_3
C7 O1 C8 107.08(6) .
C11 N1 C5 117.92(7) .
C11 N2 C12 128.02(7) .
C11 N2 H2 116.1(7) .
C12 N2 H2 115.8(7) .
O1 C7 C10 114.92(7) .
O1 C7 C6 123.14(7) .
C10 C7 C6 121.94(8) .
N1 C5 C6 124.00(7) .
N1 C5 C4 118.60(8) .
C4 C5 C6 117.39(7) .
N1 C11 N2 120.31(7) .
N1 C11 C10 122.37(7) .
N2 C11 C10 117.32(7) .
C7 C10 C11 118.92(7) .
C7 C10 C9 109.06(7) .
C11 C10 C9 132.02(7) .
C7 C6 C5 114.84(7) .
C1 C6 C7 124.68(8) .
C1 C6 C5 120.48(7) .
C5 C4 H4 119.5 .
C3 C4 C5 121.04(8) .
C3 C4 H4 119.5 .
N2 C12 C15 110.68(4) 6_565
N2 C12 C15 110.68(4) .
N2 C12 C13 105.65(7) .
C15 C12 C15 110.52(7) 6_565
C13 C12 C15 109.59(4) .
C13 C12 C15 109.60(4) 6_565
C6 C1 H1 119.8 .
C2 C1 C6 120.50(8) .
C2 C1 H1 119.8 .
C10 C9 H9A 111.5 .
C10 C9 H9B 111.5 .
C10 C9 C8 101.32(6) .
H9A C9 H9B 109.3 .
C8 C9 H9A 111.5 .
C8 C9 H9B 111.5 .
C4 C3 H3 119.5 .
C4 C3 C2 120.91(8) .
C2 C3 H3 119.5 .
C12 C15 H15A 109.5 .
C12 C15 H15B 109.5 .
C12 C15 H15C 109.5 .
H15A C15 H15B 109.5 .
H15A C15 H15C 109.5 .
H15B C15 H15C 109.5 .
C1 C2 C3 119.68(8) .
C1 C2 H2A 120.2 .
C3 C2 H2A 120.2 .
O1 C8 C9 107.62(6) .
O1 C8 H8A 110.2 .
O1 C8 H8B 110.2 .
C9 C8 H8A 110.2 .
C9 C8 H8B 110.2 .
H8A C8 H8B 108.5 .
C12 C13 H13A 111.4(4) .
C12 C13 H13B 108.6(6) .
H13A C13 H13B 109.4(5) .

loop_
_geom_bond_atom_site_label_1
_geom_bond_atom_site_label_2
_geom_bond_distance
_geom_bond_site_symmetry_2
O1 C7 1.3523(10) .
O1 C8 1.4554(10) .
N1 C5 1.3716(10) .
N1 C11 1.3269(10) .
N2 C11 1.3648(10) .
N2 C12 1.4750(11) .
N2 H2 0.845(10) .
C7 C10 1.3540(11) .
C7 C6 1.4124(11) .
C5 C6 1.4234(12) .
C5 C4 1.4139(12) .
C11 C10 1.4214(12) .
C10 C9 1.5014(11) .
C6 C1 1.4085(11) .
C4 H4 0.9300 .
C4 C3 1.3747(12) .
C12 C15 1.5250(8) .
C12 C15 1.5251(8) 6_565
C12 C13 1.5250(12) .
C1 H1 0.9300 .
C1 C2 1.3681(12) .
C9 H9A 0.9700 .
C9 H9B 0.9700 .
C9 C8 1.5445(12) .
C3 H3 0.9300 .
C3 C2 1.4052(13) .
C15 H15A 0.9600 .
C15 H15B 0.9600 .
C15 H15C 0.9600 .
C2 H2A 0.9300 .
C8 H8A 0.9700 .
C8 H8B 0.9700 .
C13 H13A 1.016(7) .
C13 H13B 0.961(10) .
